data_4021111
loop_
_publ_author_name
'Chi-Lik Ken Lee'
'Hui Yvonne Ling'
'Teck-Peng Loh'

_publ_section_title
;
 Asymmetric Synthesis of C-Aliphatic Homoallylic Amines
 and Biologically Important Cyclohexenylamine Analogues
;
_journal_name_full 'Journal of Organic Chemistry'
_journal_page_first 7787
_journal_page_last 7789
_journal_paper_doi 10.1021/jo048903o
_journal_volume 69
_journal_year 2004
_chemical_formula_sum 'C21 H23 Br2 N O2'
_chemical_formula_weight 481.22
_space_group_IT_number 2
_symmetry_cell_setting triclinic
_symmetry_space_group_name_Hall '-P 1'
_symmetry_space_group_name_H-M 'P -1'
_cell_angle_alpha 94.398(10)
_cell_angle_beta 97.815(10)
_cell_angle_gamma 110.743(9)
_cell_formula_units_Z 2
_cell_length_a 9.669(5)
_cell_length_b 10.054(5)
_cell_length_c 11.307(6)
_cell_measurement_temperature 293(2)
_cell_volume 1009.0(9)
_diffrn_ambient_temperature 293(2)
_exptl_crystal_density_diffrn 1.584
_cod_depositor_comments
;
The following automatic conversions were performed:
'_symmetry_cell_setting' value 'Triclinic' changed to 'triclinic'
according to '/home/saulius/struct/CIF-dictionaries/cif_core.dic'
dictionary named 'cif_core.dic' version 2.4.1 from 2010-06-29.

Automatic conversion script
Id: cif_fix_enum 1527 2010-12-29 10:47:43Z saulius 
;
_cod_database_code 4021111

loop_
_symmetry_equiv_pos_as_xyz
'x, y, z'
'-x, -y, -z'

loop_
_atom_site_label
_atom_site_type_symbol
_atom_site_fract_x
_atom_site_fract_y
_atom_site_fract_z
_atom_site_U_iso_or_equiv
_atom_site_adp_type
_atom_site_occupancy
_atom_site_symmetry_multiplicity
_atom_site_calc_flag
_atom_site_refinement_flags
_atom_site_disorder_assembly
_atom_site_disorder_group
Br1 Br 0.25560(3) 0.34529(2) 0.402796(18) 0.04877(8) Uani 1 1 d . . .
Br2 Br 0.17605(2) -0.03945(2) 0.61676(2) 0.04603(7) Uani 1 1 d . . .
O1 O 0.74194(18) 0.15179(19) 0.86449(15) 0.0595(4) Uani 1 1 d . . .
O2 O 0.92270(16) 0.13817(16) 0.76746(13) 0.0455(3) Uani 1 1 d . . .
N1 N 0.66466(16) 0.32480(16) 0.70279(15) 0.0332(3) Uani 1 1 d . . .
H1A H 0.657(3) 0.327(3) 0.773(2) 0.052(7) Uiso 1 1 d . . .
C1 C 1.0380(2) 0.4579(3) 0.6479(2) 0.0522(5) Uani 1 1 d . . .
H1 H 1.012(3) 0.402(3) 0.571(3) 0.073(9) Uiso 1 1 d . . .
C2 C 1.1636(3) 0.5808(4) 0.6709(4) 0.0807(10) Uani 1 1 d . . .
H2 H 1.234(4) 0.606(4) 0.616(3) 0.095(10) Uiso 1 1 d . . .
C3 C 1.1947(3) 0.6707(3) 0.7728(4) 0.0871(11) Uani 1 1 d . . .
H3 H 1.296(4) 0.759(4) 0.796(3) 0.110(11) Uiso 1 1 d . . .
C4 C 1.0997(4) 0.6411(3) 0.8550(3) 0.0861(10) Uani 1 1 d . . .
H4 H 1.099(4) 0.694(3) 0.915(3) 0.086(10) Uiso 1 1 d . . .
C5 C 0.9695(3) 0.5169(3) 0.8323(2) 0.0606(6) Uani 1 1 d . . .
H5 H 0.903(3) 0.500(3) 0.880(2) 0.054(7) Uiso 1 1 d . . .
C6 C 0.93895(19) 0.42599(19) 0.72856(16) 0.0346(4) Uani 1 1 d . . .
C7 C 0.79899(18) 0.29049(19) 0.70049(16) 0.0299(3) Uani 1 1 d . . .
H7 H 0.7960(19) 0.2438(18) 0.6207(16) 0.022(4) Uiso 1 1 d . . .
C8 C 0.81439(19) 0.18556(19) 0.78723(16) 0.0337(4) Uani 1 1 d . . .
C9 C 0.9590(3) 0.0500(3) 0.8526(3) 0.0566(6) Uani 1 1 d . . .
H9A H 1.052(4) 0.047(3) 0.841(3) 0.094(10) Uiso 1 1 d . . .
H9B H 0.985(4) 0.102(4) 0.933(4) 0.111(13) Uiso 1 1 d . . .
H9C H 0.883(4) -0.025(4) 0.859(3) 0.094(11) Uiso 1 1 d . . .
C10 C 0.52492(17) 0.21779(18) 0.63379(15) 0.0279(3) Uani 1 1 d . . .
C11 C 0.52849(19) 0.2238(2) 0.49951(16) 0.0326(4) Uani 1 1 d . . .
H11A H 0.551(2) 0.317(2) 0.4870(18) 0.036(5) Uiso 1 1 d . . .
H11B H 0.605(2) 0.194(2) 0.4779(19) 0.042(5) Uiso 1 1 d . . .
C12 C 0.3823(2) 0.1280(2) 0.42063(18) 0.0348(4) Uani 1 1 d . . .
H12A H 0.385(2) 0.136(2) 0.340(2) 0.046(6) Uiso 1 1 d . . .
H12B H 0.364(2) 0.031(2) 0.4329(18) 0.039(5) Uiso 1 1 d . . .
C13 C 0.2486(2) 0.15922(19) 0.45321(17) 0.0340(4) Uani 1 1 d . . .
H13 H 0.163(2) 0.095(2) 0.4066(18) 0.034(5) Uiso 1 1 d . . .
C14 C 0.24385(19) 0.16439(18) 0.58614(16) 0.0317(4) Uani 1 1 d . . .
H14 H 0.166(2) 0.192(2) 0.6065(18) 0.038(5) Uiso 1 1 d . . .
C15 C 0.39300(18) 0.25570(18) 0.66748(15) 0.0286(3) Uani 1 1 d . . .
H15 H 0.410(2) 0.350(2) 0.6487(17) 0.036(5) Uiso 1 1 d . . .
C16 C 0.37956(19) 0.2605(2) 0.79957(16) 0.0356(4) Uani 1 1 d . . .
C17 C 0.4096(3) 0.1653(3) 0.8719(2) 0.0520(5) Uani 1 1 d . . .
H10 H 0.511(2) 0.1207(19) 0.6505(15) 0.025(4) Uiso 1 1 d . . .
H17 H 0.442(3) 0.098(3) 0.838(2) 0.057(7) Uiso 1 1 d . . .
C18 C 0.3929(3) 0.1749(4) 0.9924(2) 0.0709(8) Uani 1 1 d . . .
H18 H 0.420(3) 0.119(3) 1.039(3) 0.080(9) Uiso 1 1 d . . .
C19 C 0.3471(3) 0.2772(4) 1.0406(3) 0.0767(9) Uani 1 1 d . . .
H19 H 0.339(4) 0.280(3) 1.122(3) 0.095(10) Uiso 1 1 d . . .
C20 C 0.3170(4) 0.3710(4) 0.9709(3) 0.0752(8) Uani 1 1 d . . .
H20 H 0.297(4) 0.441(4) 0.999(3) 0.093(11) Uiso 1 1 d . . .
C21 C 0.3336(3) 0.3639(3) 0.8510(2) 0.0519(5) Uani 1 1 d . . .
H21 H 0.315(3) 0.430(3) 0.804(2) 0.055(7) Uiso 1 1 d . . .

loop_
_atom_site_aniso_label
_atom_site_aniso_U_11
_atom_site_aniso_U_22
_atom_site_aniso_U_33
_atom_site_aniso_U_23
_atom_site_aniso_U_13
_atom_site_aniso_U_12
Br1 0.06087(14) 0.05129(13) 0.04447(12) 0.01371(9) 0.00448(9) 0.03338(11)
Br2 0.03377(11) 0.03588(11) 0.06606(15) 0.01475(9) 0.01464(9) 0.00624(8)
O1 0.0565(9) 0.0825(11) 0.0608(10) 0.0385(9) 0.0292(8) 0.0386(9)
O2 0.0427(8) 0.0557(8) 0.0493(8) 0.0198(7) 0.0120(6) 0.0278(7)
N1 0.0238(7) 0.0374(8) 0.0366(9) 0.0013(7) 0.0034(6) 0.0104(6)
C1 0.0377(11) 0.0616(14) 0.0620(15) 0.0292(12) 0.0186(10) 0.0164(10)
C2 0.0416(14) 0.076(2) 0.120(3) 0.052(2) 0.0229(17) 0.0056(14)
C3 0.0424(14) 0.0539(16) 0.141(3) 0.047(2) -0.0122(18) -0.0079(12)
C4 0.087(2) 0.0544(16) 0.083(2) -0.0072(16) -0.0288(19) 0.0046(15)
C5 0.0581(15) 0.0524(13) 0.0525(14) -0.0024(11) 0.0033(12) 0.0021(11)
C6 0.0249(8) 0.0381(9) 0.0381(10) 0.0124(7) 0.0016(7) 0.0085(7)
C7 0.0227(8) 0.0357(9) 0.0301(9) 0.0029(7) 0.0035(6) 0.0101(7)
C8 0.0257(8) 0.0360(9) 0.0360(9) 0.0036(7) 0.0027(7) 0.0084(7)
C9 0.0551(15) 0.0662(16) 0.0625(16) 0.0274(13) 0.0099(12) 0.0356(13)
C10 0.0216(8) 0.0267(8) 0.0347(9) 0.0057(7) 0.0045(6) 0.0080(6)
C11 0.0263(8) 0.0368(10) 0.0364(10) 0.0061(7) 0.0096(7) 0.0120(7)
C12 0.0336(9) 0.0375(10) 0.0338(10) 0.0022(7) 0.0050(7) 0.0144(8)
C13 0.0271(9) 0.0328(9) 0.0394(10) 0.0031(7) 0.0001(7) 0.0104(7)
C14 0.0243(8) 0.0309(9) 0.0426(10) 0.0072(7) 0.0069(7) 0.0124(7)
C15 0.0256(8) 0.0288(8) 0.0341(9) 0.0079(7) 0.0077(7) 0.0116(7)
C16 0.0256(8) 0.0462(10) 0.0352(9) 0.0076(8) 0.0082(7) 0.0121(7)
C17 0.0471(12) 0.0709(15) 0.0478(12) 0.0254(11) 0.0173(10) 0.0268(11)
C18 0.0548(15) 0.112(2) 0.0498(14) 0.0364(16) 0.0172(12) 0.0271(16)
C19 0.0646(17) 0.115(3) 0.0384(14) 0.0060(15) 0.0191(12) 0.0154(16)
C20 0.0770(19) 0.093(2) 0.0547(16) -0.0140(15) 0.0224(14) 0.0316(17)
C21 0.0531(13) 0.0590(14) 0.0460(12) -0.0009(10) 0.0120(10) 0.0242(11)

loop_
_geom_bond_atom_site_label_1
_geom_bond_atom_site_label_2
_geom_bond_distance
_geom_bond_site_symmetry_2
_geom_bond_publ_flag
Br1 C13 1.978(2) . ?
Br2 C14 1.9920(19) . ?
O1 C8 1.188(2) . ?
O2 C8 1.332(2) . ?
O2 C9 1.447(3) . ?
N1 C7 1.460(2) . ?
N1 C10 1.465(2) . ?
C1 C2 1.368(4) . ?
C1 C6 1.384(3) . ?
C2 C3 1.337(5) . ?
C3 C4 1.370(5) . ?
C4 C5 1.400(4) . ?
C5 C6 1.359(3) . ?
C6 C7 1.516(2) . ?
C7 C8 1.525(2) . ?
C10 C11 1.529(3) . ?
C10 C15 1.540(2) . ?
C11 C12 1.511(3) . ?
C12 C13 1.519(3) . ?
C13 C14 1.507(3) . ?
C14 C15 1.530(2) . ?
C15 C16 1.515(3) . ?
C16 C21 1.386(3) . ?
C16 C17 1.386(3) . ?
C17 C18 1.393(3) . ?
C18 C19 1.362(5) . ?
C19 C20 1.357(5) . ?
C20 C21 1.386(4) . ?
